data_4319314
loop_
_publ_author_name
'Robert Lam'
'Robert McDonald'
'Arthur Mar'

_publ_contact_author_address
; Department of Chemistry
  University of Alberta
  Edmonton, AB
  Canada  T6G 2G2
;
_publ_contact_author_email arthur.mar@ualberta.ca
_publ_contact_author_fax '(780) 492-8231'
_publ_contact_author_name 'Arthur Mar'
_publ_contact_author_phone '(780) 492-5592'
_publ_section_title
;
 Rare-Earth Germanium Antimonides RE6Ge5-xSb11+x (RE = La-Nd, Sm, Gd-Dy).
 I. Syntheses and Structures
;
_journal_name_full 'Inorganic Chemistry'
_journal_page_first 952
_journal_page_last 959
_journal_paper_doi 10.1021/ic0009472
_journal_volume 40
_journal_year 2001
_chemical_formula_moiety 'Ge3.6 Nd6 Sb12.4'
_chemical_formula_sum 'Ge3.6 Nd6 Sb12.4'
_chemical_formula_weight 2636.46
_chemical_name_common 'neodymium germanium antimonide'
_chemical_name_systematic 'neodymium germanium antimonide'
_space_group_IT_number 71
_symmetry_cell_setting orthorhombic
_symmetry_space_group_name_Hall '-I 2 2'
_symmetry_space_group_name_H-M 'I m m m'
_atom_sites_solution_hydrogens geom
_atom_sites_solution_primary direct
_atom_sites_solution_secondary difmap
_audit_creation_method SHELXL-97
_cell_angle_alpha 90.00
_cell_angle_beta 90.00
_cell_angle_gamma 90.00
_cell_formula_units_Z 2
_cell_length_a 4.2310(3)
_cell_length_b 10.6362(7)
_cell_length_c 26.526(2)
_cell_measurement_reflns_used 24
_cell_measurement_temperature 295(2)
_cell_measurement_theta_max 21.54
_cell_measurement_theta_min 10.25
_cell_volume 1193.72(15)
_computing_cell_refinement 'CAD4/PC (Enraf-Nonius)'
_computing_data_collection 'CAD4/PC (Enraf-Nonius)'
_computing_data_reduction XCAD4
_computing_molecular_graphics 'ATOMS 4.1'
_computing_publication_material 'Bruker SHELXTL 5.1'
_computing_structure_refinement 'Bruker SHELXTL 5.1'
_computing_structure_solution 'Bruker SHELXTL 5.1'
_diffrn_ambient_temperature 295(2)
_diffrn_measured_fraction_theta_full 1.000
_diffrn_measured_fraction_theta_max 1.000
_diffrn_measurement_device_type 'Enraf-Nonius CAD4'
_diffrn_measurement_method \q--2\q
_diffrn_radiation_monochromator graphite
_diffrn_radiation_source 'fine-focus sealed tube'
_diffrn_radiation_type MoK\a
_diffrn_radiation_wavelength 0.71073
_diffrn_reflns_av_R_equivalents 0.0716
_diffrn_reflns_av_sigmaI/netI 0.0320
_diffrn_reflns_limit_h_max 6
_diffrn_reflns_limit_h_min -6
_diffrn_reflns_limit_k_max 17
_diffrn_reflns_limit_k_min -17
_diffrn_reflns_limit_l_max 42
_diffrn_reflns_limit_l_min -42
_diffrn_reflns_number 10453
_diffrn_reflns_theta_full 34.93
_diffrn_reflns_theta_max 34.93
_diffrn_reflns_theta_min 1.54
_diffrn_standards_decay_% 0
_diffrn_standards_interval_time 15000
_diffrn_standards_number 3
_exptl_absorpt_coefficient_mu 30.971
_exptl_absorpt_correction_T_max 0.0941
_exptl_absorpt_correction_T_min 0.0486
_exptl_absorpt_correction_type psi-scan
_exptl_absorpt_process_details 'Bruker SHELXTL 5.1'
_exptl_crystal_colour grey
_exptl_crystal_density_diffrn 7.335
_exptl_crystal_density_meas ?
_exptl_crystal_density_method 'not measured'
_exptl_crystal_description needle
_exptl_crystal_F_000 2215
_exptl_crystal_size_max 0.25
_exptl_crystal_size_mid 0.04
_exptl_crystal_size_min 0.02
_refine_diff_density_max 2.217
_refine_diff_density_min -2.619
_refine_diff_density_rms 0.540
_refine_ls_extinction_coef 0.00136(6)
_refine_ls_extinction_expression Fc^*^=kFc[1+0.001xFc^2^\l^3^/sin(2\q)]^-1/4^
_refine_ls_extinction_method SHELXL
_refine_ls_goodness_of_fit_ref 1.101
_refine_ls_hydrogen_treatment mixed
_refine_ls_matrix_type full
_refine_ls_number_parameters 48
_refine_ls_number_reflns 1538
_refine_ls_number_restraints 2
_refine_ls_restrained_S_all 1.101
_refine_ls_R_factor_all 0.0396
_refine_ls_R_factor_gt 0.0307
_refine_ls_shift/su_max 0.000
_refine_ls_shift/su_mean 0.000
_refine_ls_structure_factor_coef Fsqd
_refine_ls_weighting_details 'calc w=1/[\s^2^(Fo^2^)+(0.0298P)^2^+1.2302P] where P=(Fo^2^+2Fc^2^)/3'
_refine_ls_weighting_scheme calc
_refine_ls_wR_factor_gt 0.0647
_refine_ls_wR_factor_ref 0.0683
_reflns_number_gt 1292
_reflns_number_total 1538
_reflns_threshold_expression >2sigma(I)
_cod_data_source_file ic0009472_3.cif
_cod_data_source_block Nd6Ge3.6Sb12.4
_cod_depositor_comments
;
The following automatic conversions were performed:

'_exptl_crystal_density_meas' value 'not measured' was changed to '?'
- the value is perceived as not measured.

Automatic conversion script
Id: cif_fix_values 3008 2015-01-20 13:52:24Z robertas 
;
_cod_original_cell_volume 1193.73(15)
_cod_database_code 4319314

loop_
_symmetry_equiv_pos_as_xyz
'x, y, z'
'-x, -y, z'
'-x, y, -z'
'x, -y, -z'
'x+1/2, y+1/2, z+1/2'
'-x+1/2, -y+1/2, z+1/2'
'-x+1/2, y+1/2, -z+1/2'
'x+1/2, -y+1/2, -z+1/2'
'-x, -y, -z'
'x, y, -z'
'x, -y, z'
'-x, y, z'
'-x+1/2, -y+1/2, -z+1/2'
'x+1/2, y+1/2, -z+1/2'
'x+1/2, -y+1/2, z+1/2'
'-x+1/2, y+1/2, z+1/2'

loop_
_atom_site_label
_atom_site_type_symbol
_atom_site_fract_x
_atom_site_fract_y
_atom_site_fract_z
_atom_site_U_iso_or_equiv
_atom_site_adp_type
_atom_site_occupancy
_atom_site_symmetry_multiplicity
_atom_site_calc_flag
_atom_site_refinement_flags
_atom_site_disorder_assembly
_atom_site_disorder_group
Nd1 Nd 0.0000 0.0000 0.265928(19) 0.01241(10) Uani 1 4 d S . .
Nd2 Nd 0.0000 0.19331(3) 0.405129(14) 0.01321(9) Uani 1 2 d S . .
Sb1 Sb 0.5000 0.0000 0.35698(2) 0.01363(12) Uani 1 4 d S . .
Sb2 Sb 0.0000 0.30521(4) 0.289096(18) 0.01542(10) Uani 1 2 d S . .
Sb3 Sb 0.0000 0.28797(7) 0.0000 0.01682(13) Uani 1 4 d S . .
Sb4 Sb 0.4375(3) 0.5000 0.0000 0.0154(3) Uani 0.50 4 d SP . .
Sb5 Sb 0.5000 0.0000 0.06994(3) 0.02311(15) Uani 1 4 d S . .
Sb6 Sb 0.0000 0.12165(6) 0.14609(3) 0.0169(2) Uani 0.283(19) 2 d SP . .
Ge1 Ge 0.0000 0.12165(6) 0.14609(3) 0.0169(2) Uani 0.72(3) 2 d SP . .
Sb7 Sb 0.0000 0.0385(2) 0.0000 0.0219(6) Uani 0.138(13) 4 d SP . .
Ge2 Ge 0.0000 0.0385(2) 0.0000 0.0219(6) Uani 0.362(17) 4 d SP . .

loop_
_atom_site_aniso_label
_atom_site_aniso_U_11
_atom_site_aniso_U_22
_atom_site_aniso_U_33
_atom_site_aniso_U_23
_atom_site_aniso_U_13
_atom_site_aniso_U_12
Nd1 0.0137(2) 0.01106(19) 0.0125(2) 0.000 0.000 0.000
Nd2 0.01483(16) 0.01176(14) 0.01306(15) 0.00069(10) 0.000 0.000
Sb1 0.0133(3) 0.0138(2) 0.0138(3) 0.000 0.000 0.000
Sb2 0.0188(2) 0.01258(18) 0.0149(2) 0.00075(14) 0.000 0.000
Sb3 0.0159(3) 0.0210(3) 0.0135(3) 0.000 0.000 0.000
Sb4 0.0205(9) 0.0140(4) 0.0117(4) 0.000 0.000 0.000
Sb5 0.0306(4) 0.0154(3) 0.0233(3) 0.000 0.000 0.000
Sb6 0.0157(3) 0.0197(3) 0.0154(3) 0.0017(2) 0.000 0.000
Ge1 0.0157(3) 0.0197(3) 0.0154(3) 0.0017(2) 0.000 0.000
Sb7 0.0235(10) 0.0255(9) 0.0168(9) 0.000 0.000 0.000
Ge2 0.0235(10) 0.0255(9) 0.0168(9) 0.000 0.000 0.000

loop_
_atom_type_symbol
_atom_type_description
_atom_type_scat_dispersion_real
_atom_type_scat_dispersion_imag
_atom_type_scat_source
Ge Ge 0.1547 1.8001 'International Tables Vol C Tables 4.2.6.8 and 6.1.1.4'
Sb Sb -0.5866 1.5461 'International Tables Vol C Tables 4.2.6.8 and 6.1.1.4'
Nd Nd -0.1943 3.0179 'International Tables Vol C Tables 4.2.6.8 and 6.1.1.4'

loop_
_geom_angle_atom_site_label_1
_geom_angle_atom_site_label_2
_geom_angle_atom_site_label_3
_geom_angle
_geom_angle_site_symmetry_1
_geom_angle_site_symmetry_3
_geom_angle_publ_flag
Sb1 Nd1 Sb1 82.43(2) . 1_455 ?
Sb1 Nd1 Sb2 139.009(11) . 14_445 ?
Sb1 Nd1 Sb2 84.857(10) 1_455 14_445 ?
Sb1 Nd1 Sb2 84.857(10) . 13 ?
Sb1 Nd1 Sb2 139.009(11) 1_455 13 ?
Sb2 Nd1 Sb2 127.52(2) 14_445 13 ?
Sb1 Nd1 Sb2 139.009(11) . 13_455 ?
Sb1 Nd1 Sb2 84.857(10) 1_455 13_455 ?
Sb2 Nd1 Sb2 77.745(15) 14_445 13_455 ?
Sb2 Nd1 Sb2 79.706(13) 13 13_455 ?
Sb1 Nd1 Sb2 84.857(10) . 14_545 ?
Sb1 Nd1 Sb2 139.009(11) 1_455 14_545 ?
Sb2 Nd1 Sb2 79.706(13) 14_445 14_545 ?
Sb2 Nd1 Sb2 77.745(15) 13 14_545 ?
Sb2 Nd1 Sb2 127.52(2) 13_455 14_545 ?
Sb1 Nd1 Sb2 81.956(9) . 2 ?
Sb1 Nd1 Sb2 81.956(9) 1_455 2 ?
Sb2 Nd1 Sb2 57.697(11) 14_445 2 ?
Sb2 Nd1 Sb2 134.337(9) 13 2 ?
Sb2 Nd1 Sb2 134.337(9) 13_455 2 ?
Sb2 Nd1 Sb2 57.697(11) 14_545 2 ?
Sb1 Nd1 Sb2 81.956(9) . . ?
Sb1 Nd1 Sb2 81.956(9) 1_455 . ?
Sb2 Nd1 Sb2 134.337(9) 14_445 . ?
Sb2 Nd1 Sb2 57.697(11) 13 . ?
Sb2 Nd1 Sb2 57.697(11) 13_455 . ?
Sb2 Nd1 Sb2 134.337(9) 14_545 . ?
Sb2 Nd1 Sb2 158.56(2) 2 . ?
Sb1 Nd1 Ge1 134.165(9) . 2 ?
Sb1 Nd1 Ge1 134.165(9) 1_455 2 ?
Sb2 Nd1 Ge1 49.750(11) 14_445 2 ?
Sb2 Nd1 Ge1 80.044(16) 13 2 ?
Sb2 Nd1 Ge1 80.044(16) 13_455 2 ?
Sb2 Nd1 Ge1 49.750(11) 14_545 2 ?
Sb2 Nd1 Ge1 78.571(16) 2 2 ?
Sb2 Nd1 Ge1 122.869(18) . 2 ?
Sb1 Nd1 Sb6 134.165(9) . 2 ?
Sb1 Nd1 Sb6 134.165(9) 1_455 2 ?
Sb2 Nd1 Sb6 49.750(11) 14_445 2 ?
Sb2 Nd1 Sb6 80.044(16) 13 2 ?
Sb2 Nd1 Sb6 80.044(16) 13_455 2 ?
Sb2 Nd1 Sb6 49.750(11) 14_545 2 ?
Sb2 Nd1 Sb6 78.571(16) 2 2 ?
Sb2 Nd1 Sb6 122.869(18) . 2 ?
Ge1 Nd1 Sb6 0.00(2) 2 2 ?
Sb1 Nd1 Sb6 134.165(9) . . ?
Sb1 Nd1 Sb6 134.165(9) 1_455 . ?
Sb2 Nd1 Sb6 80.044(16) 14_445 . ?
Sb2 Nd1 Sb6 49.750(11) 13 . ?
Sb2 Nd1 Sb6 49.750(11) 13_455 . ?
Sb2 Nd1 Sb6 80.044(16) 14_545 . ?
Sb2 Nd1 Sb6 122.869(18) 2 . ?
Sb2 Nd1 Sb6 78.571(16) . . ?
Ge1 Nd1 Sb6 44.30(2) 2 . ?
Sb6 Nd1 Sb6 44.30(2) 2 . ?
Ge1 Nd2 Sb6 0.00(3) 13 13 ?
Ge1 Nd2 Ge1 82.992(19) 13 13_455 ?
Sb6 Nd2 Ge1 82.992(19) 13 13_455 ?
Ge1 Nd2 Sb6 82.992(19) 13 13_455 ?
Sb6 Nd2 Sb6 82.992(19) 13 13_455 ?
Ge1 Nd2 Sb6 0.00(2) 13_455 13_455 ?
Ge1 Nd2 Sb1 131.39(2) 13 1_455 ?
Sb6 Nd2 Sb1 131.39(2) 13 1_455 ?
Ge1 Nd2 Sb1 77.827(13) 13_455 1_455 ?
Sb6 Nd2 Sb1 77.827(13) 13_455 1_455 ?
Ge1 Nd2 Sb1 77.827(13) 13 . ?
Sb6 Nd2 Sb1 77.827(13) 13 . ?
Ge1 Nd2 Sb1 131.39(2) 13_455 . ?
Sb6 Nd2 Sb1 131.39(2) 13_455 . ?
Sb1 Nd2 Sb1 82.305(12) 1_455 . ?
Ge1 Nd2 Sb4 131.56(2) 13 13 ?
Sb6 Nd2 Sb4 131.56(2) 13 13 ?
Ge1 Nd2 Sb4 140.44(2) 13_455 13 ?
Sb6 Nd2 Sb4 140.44(2) 13_455 13 ?
Sb1 Nd2 Sb4 87.519(19) 1_455 13 ?
Sb1 Nd2 Sb4 81.369(18) . 13 ?
Ge1 Nd2 Sb4 140.44(2) 13 5_445 ?
Sb6 Nd2 Sb4 140.44(2) 13 5_445 ?
Ge1 Nd2 Sb4 131.56(2) 13_455 5_445 ?
Sb6 Nd2 Sb4 131.56(2) 13_455 5_445 ?
Sb1 Nd2 Sb4 81.369(18) 1_455 5_445 ?
Sb1 Nd2 Sb4 87.519(19) . 5_445 ?
Sb4 Nd2 Sb4 9.31(4) 13 5_445 ?
Ge1 Nd2 Sb3 82.087(14) 13 13 ?
Sb6 Nd2 Sb3 82.087(14) 13 13 ?
Ge1 Nd2 Sb3 135.52(2) 13_455 13 ?
Sb6 Nd2 Sb3 135.52(2) 13_455 13 ?
Sb1 Nd2 Sb3 139.899(18) 1_455 13 ?
Sb1 Nd2 Sb3 85.386(13) . 13 ?
Sb4 Nd2 Sb3 52.86(2) 13 13 ?
Sb4 Nd2 Sb3 60.03(2) 5_445 13 ?
Ge1 Nd2 Sb3 135.52(2) 13 13_455 ?
Sb6 Nd2 Sb3 135.52(2) 13 13_455 ?
Ge1 Nd2 Sb3 82.087(14) 13_455 13_455 ?
Sb6 Nd2 Sb3 82.087(14) 13_455 13_455 ?
Sb1 Nd2 Sb3 85.386(13) 1_455 13_455 ?
Sb1 Nd2 Sb3 139.899(18) . 13_455 ?
Sb4 Nd2 Sb3 60.03(2) 13 13_455 ?
Sb4 Nd2 Sb3 52.862(19) 5_445 13_455 ?
Sb3 Nd2 Sb3 79.927(10) 13 13_455 ?
Ge1 Nd2 Sb2 51.742(13) 13 . ?
Sb6 Nd2 Sb2 51.742(13) 13 . ?
Ge1 Nd2 Sb2 51.742(13) 13_455 . ?
Sb6 Nd2 Sb2 51.742(13) 13_455 . ?
Sb1 Nd2 Sb2 81.957(14) 1_455 . ?
Sb1 Nd2 Sb2 81.957(14) . . ?
Sb4 Nd2 Sb2 161.321(15) 13 . ?
Sb4 Nd2 Sb2 161.321(15) 5_445 . ?
Sb3 Nd2 Sb2 133.698(10) 13 . ?
Sb3 Nd2 Sb2 133.698(10) 13_455 . ?
Ge1 Nd2 Sb5 58.699(15) 13 13 ?
Sb6 Nd2 Sb5 58.699(15) 13 13 ?
Ge1 Nd2 Sb5 58.699(15) 13_455 13 ?
Sb6 Nd2 Sb5 58.699(15) 13_455 13 ?
Sb1 Nd2 Sb5 134.893(8) 1_455 13 ?
Sb1 Nd2 Sb5 134.893(8) . 13 ?
Sb4 Nd2 Sb5 117.690(18) 13 13 ?
Sb4 Nd2 Sb5 117.690(18) 5_445 13 ?
Sb3 Nd2 Sb5 77.816(17) 13 13 ?
Sb3 Nd2 Sb5 77.816(17) 13_455 13 ?
Sb2 Nd2 Sb5 80.321(18) . 13 ?
Nd1 Sb1 Nd1 82.43(2) . 1_655 ?
Nd1 Sb1 Nd2 137.094(12) . 1_655 ?
Nd1 Sb1 Nd2 82.258(9) 1_655 1_655 ?
Nd1 Sb1 Nd2 82.258(9) . 2 ?
Nd1 Sb1 Nd2 137.094(12) 1_655 2 ?
Nd2 Sb1 Nd2 133.18(2) 1_655 2 ?
Nd1 Sb1 Nd2 82.258(9) . . ?
Nd1 Sb1 Nd2 137.094(12) 1_655 . ?
Nd2 Sb1 Nd2 82.305(12) 1_655 . ?
Nd2 Sb1 Nd2 79.524(14) 2 . ?
Nd1 Sb1 Nd2 137.094(12) . 2_655 ?
Nd1 Sb1 Nd2 82.258(9) 1_655 2_655 ?
Nd2 Sb1 Nd2 79.524(14) 1_655 2_655 ?
Nd2 Sb1 Nd2 82.305(12) 2 2_655 ?
Nd2 Sb1 Nd2 133.18(2) . 2_655 ?
Ge1 Sb2 Sb6 0.00(2) 13 13 ?
Ge1 Sb2 Ge1 96.53(3) 13 13_455 ?
Sb6 Sb2 Ge1 96.53(3) 13 13_455 ?
Ge1 Sb2 Sb6 96.53(3) 13 13_455 ?
Sb6 Sb2 Sb6 96.53(3) 13 13_455 ?
Ge1 Sb2 Sb6 0.00(2) 13_455 13_455 ?
Ge1 Sb2 Sb2 172.39(2) 13 13_455 ?
Sb6 Sb2 Sb2 172.39(2) 13 13_455 ?
Ge1 Sb2 Sb2 90.026(12) 13_455 13_455 ?
Sb6 Sb2 Sb2 90.026(12) 13_455 13_455 ?
Ge1 Sb2 Sb2 90.026(12) 13 13 ?
Sb6 Sb2 Sb2 90.026(12) 13 13 ?
Ge1 Sb2 Sb2 172.39(2) 13_455 13 ?
Sb6 Sb2 Sb2 172.39(2) 13_455 13 ?
Sb2 Sb2 Sb2 83.18(2) 13_455 13 ?
Ge1 Sb2 Nd2 62.180(16) 13 . ?
Sb6 Sb2 Nd2 62.180(16) 13 . ?
Ge1 Sb2 Nd2 62.180(16) 13_455 . ?
Sb6 Sb2 Nd2 62.180(16) 13_455 . ?
Sb2 Sb2 Nd2 118.302(18) 13_455 . ?
Sb2 Sb2 Nd2 118.302(18) 13 . ?
Ge1 Sb2 Nd1 67.524(17) 13 13 ?
Sb6 Sb2 Nd1 67.524(17) 13 13 ?
Ge1 Sb2 Nd1 125.04(2) 13_455 13 ?
Sb6 Sb2 Nd1 125.04(2) 13_455 13 ?
Sb2 Sb2 Nd1 111.65(2) 13_455 13 ?
Sb2 Sb2 Nd1 61.194(12) 13 13 ?
Nd2 Sb2 Nd1 129.696(13) . 13 ?
Ge1 Sb2 Nd1 125.04(2) 13 13_455 ?
Sb6 Sb2 Nd1 125.04(2) 13 13_455 ?
Ge1 Sb2 Nd1 67.524(17) 13_455 13_455 ?
Sb6 Sb2 Nd1 67.524(17) 13_455 13_455 ?
Sb2 Sb2 Nd1 61.194(12) 13_455 13_455 ?
Sb2 Sb2 Nd1 111.65(2) 13 13_455 ?
Nd2 Sb2 Nd1 129.696(13) . 13_455 ?
Nd1 Sb2 Nd1 79.706(13) 13 13_455 ?
Ge1 Sb2 Nd1 112.484(18) 13 . ?
Sb6 Sb2 Nd1 112.484(18) 13 . ?
Ge1 Sb2 Nd1 112.484(18) 13_455 . ?
Sb6 Sb2 Nd1 112.484(18) 13_455 . ?
Sb2 Sb2 Nd1 61.109(15) 13_455 . ?
Sb2 Sb2 Nd1 61.109(15) 13 . ?
Nd2 Sb2 Nd1 79.580(15) . . ?
Nd1 Sb2 Nd1 122.303(11) 13 . ?
Nd1 Sb2 Nd1 122.303(11) 13_455 . ?
Sb7 Sb3 Sb4 140.62(2) . . ?
Sb7 Sb3 Sb4 140.62(2) . 9_565 ?
Sb4 Sb3 Sb4 78.76(4) . 9_565 ?
Sb7 Sb3 Sb4 133.457(17) . 9_665 ?
Sb4 Sb3 Sb4 7.16(3) . 9_665 ?
Sb4 Sb3 Sb4 85.920(19) 9_565 9_665 ?
Sb7 Sb3 Sb4 133.457(17) . 1_455 ?
Sb4 Sb3 Sb4 85.920(19) . 1_455 ?
Sb4 Sb3 Sb4 7.16(3) 9_565 1_455 ?
Sb4 Sb3 Sb4 93.09(3) 9_665 1_455 ?
Sb7 Sb3 Nd2 93.465(13) . 13 ?
Sb4 Sb3 Nd2 62.986(12) . 13 ?
Sb4 Sb3 Nd2 111.148(19) 9_565 13 ?
Sb4 Sb3 Nd2 59.482(10) 9_665 13 ?
Sb4 Sb3 Nd2 115.129(17) 1_455 13 ?
Sb7 Sb3 Nd2 93.465(13) . 6_454 ?
Sb4 Sb3 Nd2 111.148(19) . 6_454 ?
Sb4 Sb3 Nd2 62.986(12) 9_565 6_454 ?
Sb4 Sb3 Nd2 115.129(17) 9_665 6_454 ?
Sb4 Sb3 Nd2 59.482(10) 1_455 6_454 ?
Nd2 Sb3 Nd2 173.07(3) 13 6_454 ?
Sb7 Sb3 Nd2 93.465(13) . 6_554 ?
Sb4 Sb3 Nd2 62.986(12) . 6_554 ?
Sb4 Sb3 Nd2 111.148(19) 9_565 6_554 ?
Sb4 Sb3 Nd2 59.482(10) 9_665 6_554 ?
Sb4 Sb3 Nd2 115.129(17) 1_455 6_554 ?
Nd2 Sb3 Nd2 99.648(10) 13 6_554 ?
Nd2 Sb3 Nd2 79.927(10) 6_454 6_554 ?
Sb7 Sb3 Nd2 93.465(13) . 13_455 ?
Sb4 Sb3 Nd2 111.148(19) . 13_455 ?
Sb4 Sb3 Nd2 62.986(12) 9_565 13_455 ?
Sb4 Sb3 Nd2 115.129(17) 9_665 13_455 ?
Sb4 Sb3 Nd2 59.482(10) 1_455 13_455 ?
Nd2 Sb3 Nd2 79.927(10) 13 13_455 ?
Nd2 Sb3 Nd2 99.648(10) 6_454 13_455 ?
Nd2 Sb3 Nd2 173.07(3) 6_554 13_455 ?
Sb4 Sb4 Sb3 129.38(2) 9_665 . ?
Sb4 Sb4 Sb3 129.38(2) 9_665 9_565 ?
Sb3 Sb4 Sb3 101.24(4) . 9_565 ?
Sb4 Sb4 Nd2 85.35(2) 9_665 6_554 ?
Sb3 Sb4 Nd2 64.152(9) . 6_554 ?
Sb3 Sb4 Nd2 122.61(2) 9_565 6_554 ?
Sb4 Sb4 Nd2 85.35(2) 9_665 14 ?
Sb3 Sb4 Nd2 122.61(2) . 14 ?
Sb3 Sb4 Nd2 64.152(9) 9_565 14 ?
Nd2 Sb4 Nd2 170.69(4) 6_554 14 ?
Sb4 Sb4 Nd2 85.35(2) 9_665 13 ?
Sb3 Sb4 Nd2 64.152(9) . 13 ?
Sb3 Sb4 Nd2 122.61(2) 9_565 13 ?
Nd2 Sb4 Nd2 101.039(14) 6_554 13 ?
Nd2 Sb4 Nd2 78.192(14) 14 13 ?
Sb4 Sb4 Nd2 85.35(2) 9_665 5_554 ?
Sb3 Sb4 Nd2 122.61(2) . 5_554 ?
Sb3 Sb4 Nd2 64.152(9) 9_565 5_554 ?
Nd2 Sb4 Nd2 78.192(14) 6_554 5_554 ?
Nd2 Sb4 Nd2 101.038(14) 14 5_554 ?
Nd2 Sb4 Nd2 170.69(4) 13 5_554 ?
Sb4 Sb4 Sb3 43.457(17) 9_665 9_665 ?
Sb3 Sb4 Sb3 172.83(3) . 9_665 ?
Sb3 Sb4 Sb3 85.920(19) 9_565 9_665 ?
Nd2 Sb4 Sb3 112.02(3) 6_554 9_665 ?
Nd2 Sb4 Sb3 60.486(12) 14 9_665 ?
Nd2 Sb4 Sb3 112.02(3) 13 9_665 ?
Nd2 Sb4 Sb3 60.486(12) 5_554 9_665 ?
Sb4 Sb4 Sb3 43.457(17) 9_665 1_655 ?
Sb3 Sb4 Sb3 85.920(19) . 1_655 ?
Sb3 Sb4 Sb3 172.84(3) 9_565 1_655 ?
Nd2 Sb4 Sb3 60.486(12) 6_554 1_655 ?
Nd2 Sb4 Sb3 112.02(3) 14 1_655 ?
Nd2 Sb4 Sb3 60.486(12) 13 1_655 ?
Nd2 Sb4 Sb3 112.02(3) 5_554 1_655 ?
Sb3 Sb4 Sb3 86.91(3) 9_665 1_655 ?
Ge2 Sb5 Sb7 0.00(8) 9 9 ?
Ge2 Sb5 Sb7 16.56(8) 9 . ?
Sb7 Sb5 Sb7 16.56(8) 9 . ?
Ge2 Sb5 Ge2 96.15(3) 9 9_655 ?
Sb7 Sb5 Ge2 96.15(3) 9 9_655 ?
Sb7 Sb5 Ge2 98.54(3) . 9_655 ?
Ge2 Sb5 Sb7 96.15(3) 9 9_655 ?
Sb7 Sb5 Sb7 96.15(3) 9 9_655 ?
Sb7 Sb5 Sb7 98.54(3) . 9_655 ?
Ge2 Sb5 Sb7 0.00(8) 9_655 9_655 ?
Ge2 Sb5 Ge2 98.54(3) 9 1_655 ?
Sb7 Sb5 Ge2 98.54(3) 9 1_655 ?
Sb7 Sb5 Ge2 96.15(3) . 1_655 ?
Ge2 Sb5 Ge2 16.56(8) 9_655 1_655 ?
Sb7 Sb5 Ge2 16.56(8) 9_655 1_655 ?
Ge2 Sb5 Sb7 98.54(3) 9 1_655 ?
Sb7 Sb5 Sb7 98.54(3) 9 1_655 ?
Sb7 Sb5 Sb7 96.15(3) . 1_655 ?
Ge2 Sb5 Sb7 16.56(8) 9_655 1_655 ?
Sb7 Sb5 Sb7 16.56(8) 9_655 1_655 ?
Ge2 Sb5 Sb7 0.00(8) 1_655 1_655 ?
Ge2 Sb5 Sb6 164.24(4) 9 1_655 ?
Sb7 Sb5 Sb6 164.24(4) 9 1_655 ?
Sb7 Sb5 Sb6 147.77(4) . 1_655 ?
Ge2 Sb5 Sb6 88.75(2) 9_655 1_655 ?
Sb7 Sb5 Sb6 88.75(2) 9_655 1_655 ?
Ge2 Sb5 Sb6 82.05(2) 1_655 1_655 ?
Sb7 Sb5 Sb6 82.05(2) 1_655 1_655 ?
Ge2 Sb5 Sb6 147.77(4) 9 2_655 ?
Sb7 Sb5 Sb6 147.77(4) 9 2_655 ?
Sb7 Sb5 Sb6 164.24(4) . 2_655 ?
Ge2 Sb5 Sb6 82.05(2) 9_655 2_655 ?
Sb7 Sb5 Sb6 82.05(2) 9_655 2_655 ?
Ge2 Sb5 Sb6 88.75(2) 1_655 2_655 ?
Sb7 Sb5 Sb6 88.75(2) 1_655 2_655 ?
Sb6 Sb5 Sb6 47.73(3) 1_655 2_655 ?
Ge2 Sb5 Sb6 82.05(2) 9 2 ?
Sb7 Sb5 Sb6 82.05(2) 9 2 ?
Sb7 Sb5 Sb6 88.75(2) . 2 ?
Ge2 Sb5 Sb6 147.77(4) 9_655 2 ?
Sb7 Sb5 Sb6 147.77(4) 9_655 2 ?
Ge2 Sb5 Sb6 164.24(4) 1_655 2 ?
Sb7 Sb5 Sb6 164.24(4) 1_655 2 ?
Sb6 Sb5 Sb6 101.67(3) 1_655 2 ?
Sb6 Sb5 Sb6 82.82(2) 2_655 2 ?
Ge2 Sb5 Sb6 88.75(2) 9 . ?
Sb7 Sb5 Sb6 88.75(2) 9 . ?
Sb7 Sb5 Sb6 82.05(2) . . ?
Ge2 Sb5 Sb6 164.24(4) 9_655 . ?
Sb7 Sb5 Sb6 164.24(4) 9_655 . ?
Ge2 Sb5 Sb6 147.77(4) 1_655 . ?
Sb7 Sb5 Sb6 147.77(4) 1_655 . ?
Sb6 Sb5 Sb6 82.82(2) 1_655 . ?
Sb6 Sb5 Sb6 101.67(3) 2_655 . ?
Sb6 Sb5 Sb6 47.73(3) 2 . ?
Ge1 Sb6 Sb6 0.00(3) 2 2 ?
Ge1 Sb6 Sb2 105.927(17) 2 13 ?
Sb6 Sb6 Sb2 105.927(17) 2 13 ?
Ge1 Sb6 Sb2 105.927(17) 2 13_455 ?
Sb6 Sb6 Sb2 105.927(17) 2 13_455 ?
Sb2 Sb6 Sb2 96.53(3) 13 13_455 ?
Ge1 Sb6 Nd2 128.052(12) 2 13 ?
Sb6 Sb6 Nd2 128.052(12) 2 13 ?
Sb2 Sb6 Nd2 66.077(14) 13 13 ?
Sb2 Sb6 Nd2 125.69(3) 13_455 13 ?
Ge1 Sb6 Nd2 128.052(12) 2 13_455 ?
Sb6 Sb6 Nd2 128.052(12) 2 13_455 ?
Sb2 Sb6 Nd2 125.69(3) 13 13_455 ?
Sb2 Sb6 Nd2 66.077(14) 13_455 13_455 ?
Nd2 Sb6 Nd2 82.992(19) 13 13_455 ?
Ge1 Sb6 Sb5 66.137(13) 2 1_455 ?
Sb6 Sb6 Sb5 66.137(13) 2 1_455 ?
Sb2 Sb6 Sb5 170.97(2) 13 1_455 ?
Sb2 Sb6 Sb5 90.026(13) 13_455 1_455 ?
Nd2 Sb6 Sb5 114.76(2) 13 1_455 ?
Nd2 Sb6 Sb5 62.766(11) 13_455 1_455 ?
Ge1 Sb6 Sb5 66.137(13) 2 . ?
Sb6 Sb6 Sb5 66.137(13) 2 . ?
Sb2 Sb6 Sb5 90.026(13) 13 . ?
Sb2 Sb6 Sb5 170.97(2) 13_455 . ?
Nd2 Sb6 Sb5 62.766(11) 13 . ?
Nd2 Sb6 Sb5 114.76(2) 13_455 . ?
Sb5 Sb6 Sb5 82.82(2) 1_455 . ?
Ge1 Sb6 Nd1 67.851(12) 2 . ?
Sb6 Sb6 Nd1 67.851(12) 2 . ?
Sb2 Sb6 Nd1 62.725(16) 13 . ?
Sb2 Sb6 Nd1 62.725(16) 13_455 . ?
Nd2 Sb6 Nd1 128.794(15) 13 . ?
Nd2 Sb6 Nd1 128.794(15) 13_455 . ?
Sb5 Sb6 Nd1 115.62(2) 1_455 . ?
Sb5 Sb6 Nd1 115.62(2) . . ?
Ge2 Sb7 Sb7 0.0 9 9 ?
Ge2 Sb7 Sb3 180.0 9 . ?
Sb7 Sb7 Sb3 180.0 9 . ?
Ge2 Sb7 Sb5 81.72(4) 9 . ?
Sb7 Sb7 Sb5 81.72(4) 9 . ?
Sb3 Sb7 Sb5 98.28(4) . . ?
Ge2 Sb7 Sb5 81.72(4) 9 9 ?
Sb7 Sb7 Sb5 81.72(4) 9 9 ?
Sb3 Sb7 Sb5 98.28(4) . 9 ?
Sb5 Sb7 Sb5 163.44(8) . 9 ?
Ge2 Sb7 Sb5 81.72(4) 9 1_455 ?
Sb7 Sb7 Sb5 81.72(4) 9 1_455 ?
Sb3 Sb7 Sb5 98.28(4) . 1_455 ?
Sb5 Sb7 Sb5 96.15(3) . 1_455 ?
Sb5 Sb7 Sb5 81.46(3) 9 1_455 ?
Ge2 Sb7 Sb5 81.72(4) 9 9_655 ?
Sb7 Sb7 Sb5 81.72(4) 9 9_655 ?
Sb3 Sb7 Sb5 98.28(4) . 9_655 ?
Sb5 Sb7 Sb5 81.46(3) . 9_655 ?
Sb5 Sb7 Sb5 96.15(3) 9 9_655 ?
Sb5 Sb7 Sb5 163.44(8) 1_455 9_655 ?

loop_
_geom_bond_atom_site_label_1
_geom_bond_atom_site_label_2
_geom_bond_distance
_geom_bond_site_symmetry_2
_geom_bond_publ_flag
Nd1 Sb1 3.2107(6) . ?
Nd1 Sb1 3.2107(6) 1_455 ?
Nd1 Sb2 3.3012(4) 14_445 ?
Nd1 Sb2 3.3012(4) 13 ?
Nd1 Sb2 3.3012(4) 13_455 ?
Nd1 Sb2 3.3012(4) 14_545 ?
Nd1 Sb2 3.3039(5) 2 ?
Nd1 Sb2 3.3039(5) . ?
Nd1 Ge1 3.4321(9) 2 ?
Nd1 Sb6 3.4321(9) 2 ?
Nd1 Sb6 3.4321(9) . ?
Nd2 Ge1 3.1929(6) 13 ?
Nd2 Sb6 3.1929(6) 13 ?
Nd2 Ge1 3.1929(6) 13_455 ?
Nd2 Sb6 3.1929(6) 13_455 ?
Nd2 Sb1 3.2147(4) 1_455 ?
Nd2 Sb1 3.2147(4) . ?
Nd2 Sb4 3.2605(4) 13 ?
Nd2 Sb4 3.2605(4) 5_445 ?
Nd2 Sb3 3.2936(3) 13 ?
Nd2 Sb3 3.2936(3) 13_455 ?
Nd2 Sb2 3.3000(6) . ?
Nd2 Sb5 3.3283(4) 13 ?
Sb1 Nd1 3.2107(6) 1_655 ?
Sb1 Nd2 3.2147(4) 1_655 ?
Sb1 Nd2 3.2147(4) 2 ?
Sb1 Nd2 3.2147(4) 2_655 ?
Sb2 Ge1 2.8348(6) 13 ?
Sb2 Sb6 2.8348(6) 13 ?
Sb2 Ge1 2.8348(6) 13_455 ?
Sb2 Sb6 2.8348(6) 13_455 ?
Sb2 Sb2 3.1870(7) 13_455 ?
Sb2 Sb2 3.1870(7) 13 ?
Sb2 Nd1 3.3012(4) 13 ?
Sb2 Nd1 3.3012(4) 13_455 ?
Sb3 Sb7 2.653(2) . ?
Sb3 Sb4 2.9175(9) . ?
Sb3 Sb4 2.9175(9) 9_565 ?
Sb3 Sb4 3.2788(10) 9_665 ?
Sb3 Sb4 3.2788(10) 1_455 ?
Sb3 Nd2 3.2936(3) 13 ?
Sb3 Nd2 3.2936(3) 6_454 ?
Sb3 Nd2 3.2936(3) 6_554 ?
Sb3 Nd2 3.2936(3) 13_455 ?
Sb4 Sb4 0.529(2) 9_665 ?
Sb4 Sb3 2.9175(9) 9_565 ?
Sb4 Nd2 3.2605(4) 6_554 ?
Sb4 Nd2 3.2605(4) 14 ?
Sb4 Nd2 3.2605(4) 13 ?
Sb4 Nd2 3.2605(4) 5_554 ?
Sb4 Sb3 3.2788(10) 9_665 ?
Sb4 Sb3 3.2788(10) 1_655 ?
Sb5 Ge2 2.8434(6) 9 ?
Sb5 Sb7 2.8434(6) 9 ?
Sb5 Sb7 2.8434(6) . ?
Sb5 Ge2 2.8434(6) 9_655 ?
Sb5 Sb7 2.8434(6) 9_655 ?
Sb5 Ge2 2.8434(6) 1_655 ?
Sb5 Sb7 2.8434(6) 1_655 ?
Sb5 Sb6 3.1985(7) 1_655 ?
Sb5 Sb6 3.1985(7) 2_655 ?
Sb5 Sb6 3.1985(7) 2 ?
Sb5 Sb6 3.1985(7) . ?
Sb6 Ge1 2.5879(14) 2 ?
Sb6 Sb6 2.5879(14) 2 ?
Sb6 Sb2 2.8348(6) 13 ?
Sb6 Sb2 2.8348(6) 13_455 ?
Sb6 Nd2 3.1929(6) 13 ?
Sb6 Nd2 3.1929(6) 13_455 ?
Sb6 Sb5 3.1985(7) 1_455 ?
Sb7 Ge2 0.819(4) 9 ?
Sb7 Sb7 0.819(4) 9 ?
Sb7 Sb5 2.8434(6) 9 ?
Sb7 Sb5 2.8434(6) 1_455 ?
Sb7 Sb5 2.8434(6) 9_655 ?
